data_7160961
loop_
_publ_author_name
'Suresh, Anisha'
'Shingole, Mahendra'
'Kaliappan, Krishna P.'

_publ_section_title
;
 Total synthesis of (<i>ent</i>)-linderolide E and
 (<i>ent</i>)-15-hydroxy- and 15-acetoxyisogermafurenolides, and
 structural revision of (<i>ent</i>)-linderolide E.
;
_journal_issue 8
_journal_name_full 'Organic &amp; biomolecular chemistry'
_journal_page_first 1678
_journal_page_last 1682
_journal_paper_doi 10.1039/d6ob00001k
_journal_volume 24
_journal_year 2026
_chemical_absolute_configuration unk
_chemical_formula_moiety 'C14 H20 O3'
_chemical_formula_sum 'C14 H20 O3'
_chemical_formula_weight 236.30
_space_group_crystal_system monoclinic
_space_group_IT_number 4
_space_group_name_Hall 'P 2yb'
_space_group_name_H-M_alt 'P 1 21 1'
_atom_sites_solution_hydrogens geom
_atom_sites_solution_primary dual
_audit_creation_date 2022-02-14
_audit_creation_method
;
Olex2 1.3-ac4
(compiled 2019.04.23 svn.r3594 for Rigaku Oxford Diffraction, GUI svn.r5739)
;
_audit_update_record
;
2025-11-21 deposited with the CCDC.	2026-01-29 downloaded from the CCDC.
;
_cell_angle_alpha 90
_cell_angle_beta 104.910(3)
_cell_angle_gamma 90
_cell_formula_units_Z 2
_cell_length_a 8.8535(2)
_cell_length_b 8.0124(2)
_cell_length_c 9.0131(2)
_cell_measurement_reflns_used 5434
_cell_measurement_temperature 150.00(10)
_cell_measurement_theta_max 29.5850
_cell_measurement_theta_min 2.3250
_cell_volume 617.84(3)
_computing_cell_refinement 'CrysAlisPro 1.171.41.93a (Rigaku OD, 2020)'
_computing_data_collection 'CrysAlisPro 1.171.41.93a (Rigaku OD, 2020)'
_computing_data_reduction 'CrysAlisPro 1.171.41.93a (Rigaku OD, 2020)'
_computing_molecular_graphics 'Olex2 (Dolomanov et al., 2009)'
_computing_publication_material 'Olex2 (Dolomanov et al., 2009)'
_computing_structure_refinement 'ShelXL (Sheldrick, 2015)'
_computing_structure_solution 'ShelXT (Sheldrick, 2015)'
_diffrn_ambient_environment N~2~
_diffrn_ambient_temperature 150.00(10)
_diffrn_detector 'CCD plate'
_diffrn_measured_fraction_theta_full 0.993
_diffrn_measured_fraction_theta_max 0.899
_diffrn_measurement_details
;
List of Runs (angles in degrees, time in seconds):

  # Type    Start    End  Width  t~exp~   \w     \q     \k     \f   Frames
#--------------------------------------------------------------------------
  1  \f   -169.73  14.27   1.00    2.00   9.41 -12.98 -31.50    --   184
  2  \f     24.08 208.08   1.00    2.00  16.12 -12.98 -59.25    --   184
  3  \w   -108.63  15.37   1.00    2.00    --  -12.98 -59.25  71.08  124
  4  \w   -108.63  15.37   1.00    2.00    --  -12.98 -59.25 -33.92  124
  5  \w   -108.63  15.37   1.00    2.00    --  -12.98 -59.25  20.08  124
;
_diffrn_measurement_device 'abstract diffractometer'
_diffrn_measurement_device_type 'Saxi-CrysAlisPro-abstract goniometer imported SAXI images'
_diffrn_measurement_method '\w and \f scans'
_diffrn_orient_matrix_type 'CrysAlisPro convention (1999,Acta A55,543-557)'
_diffrn_orient_matrix_UB_11 -0.0648308000
_diffrn_orient_matrix_UB_12 0.0017394000
_diffrn_orient_matrix_UB_13 0.0326194000
_diffrn_orient_matrix_UB_21 -0.0394451000
_diffrn_orient_matrix_UB_22 0.0554491000
_diffrn_orient_matrix_UB_23 -0.0585289000
_diffrn_orient_matrix_UB_31 -0.0333621000
_diffrn_orient_matrix_UB_32 -0.0689971000
_diffrn_orient_matrix_UB_33 -0.0462975000
_diffrn_radiation_monochromator graphite
_diffrn_radiation_probe x-ray
_diffrn_radiation_type 'Mo K\a'
_diffrn_radiation_wavelength 0.71073
_diffrn_reflns_av_R_equivalents 0.0406
_diffrn_reflns_av_unetI/netI 0.0557
_diffrn_reflns_Laue_measured_fraction_full 0.993
_diffrn_reflns_Laue_measured_fraction_max 0.899
_diffrn_reflns_limit_h_max 13
_diffrn_reflns_limit_h_min -13
_diffrn_reflns_limit_k_max 11
_diffrn_reflns_limit_k_min -10
_diffrn_reflns_limit_l_max 12
_diffrn_reflns_limit_l_min -13
_diffrn_reflns_number 16706
_diffrn_reflns_point_group_measured_fraction_full 0.992
_diffrn_reflns_point_group_measured_fraction_max 0.842
_diffrn_reflns_theta_full 25.242
_diffrn_reflns_theta_max 33.462
_diffrn_reflns_theta_min 2.338
_diffrn_source 'fine-focus sealed X-ray tube'
_diffrn_source_type 'Enhance (Mo) X-ray Source'
_exptl_absorpt_coefficient_mu 0.088
_exptl_absorpt_correction_T_max 1.00000
_exptl_absorpt_correction_T_min 0.95530
_exptl_absorpt_correction_type multi-scan
_exptl_absorpt_process_details
;
CrysAlisPro 1.171.41.93a (Rigaku Oxford Diffraction, 2020)
Empirical absorption correction using spherical harmonics,
implemented in SCALE3 ABSPACK scaling algorithm.
;
_exptl_crystal_colour colourless
_exptl_crystal_colour_primary colourless
_exptl_crystal_density_diffrn 1.270
_exptl_crystal_description block
_exptl_crystal_F_000 256
_exptl_crystal_size_max 0.24
_exptl_crystal_size_mid 0.163
_exptl_crystal_size_min 0.063
_refine_diff_density_max 0.293
_refine_diff_density_min -0.213
_refine_diff_density_rms 0.042
_refine_ls_abs_structure_details
;
 Flack x determined using 1255 quotients [(I+)-(I-)]/[(I+)+(I-)]
 (Parsons, Flack and Wagner, Acta Cryst. B69 (2013) 249-259).
;
_refine_ls_abs_structure_Flack 0.1(4)
_refine_ls_extinction_method none
_refine_ls_goodness_of_fit_ref 1.083
_refine_ls_hydrogen_treatment constr
_refine_ls_matrix_type full
_refine_ls_number_parameters 156
_refine_ls_number_reflns 4063
_refine_ls_number_restraints 1
_refine_ls_restrained_S_all 1.083
_refine_ls_R_factor_all 0.0603
_refine_ls_R_factor_gt 0.0391
_refine_ls_shift/su_max 0.000
_refine_ls_shift/su_mean 0.000
_refine_ls_structure_factor_coef Fsqd
_refine_ls_weighting_details 'w=1/[\s^2^(Fo^2^)+(0.0454P)^2^+0.0015P] where P=(Fo^2^+2Fc^2^)/3'
_refine_ls_weighting_scheme calc
_refine_ls_wR_factor_gt 0.0834
_refine_ls_wR_factor_ref 0.0964
_reflns_Friedel_coverage 0.768
_reflns_Friedel_fraction_full 0.990
_reflns_Friedel_fraction_max 0.777
_reflns_number_gt 3307
_reflns_number_total 4063
_reflns_threshold_expression 'I > 2\s(I)'
_cod_data_source_file d6ob00001k2.cif
_cod_data_source_block kpk_170_as_169_autored
_cod_depositor_comments 'Adding full bibliography for 7160958--7160961.cif.'
_cod_database_code 7160961
_shelx_shelxl_version_number 2018/3
_chemical_oxdiff_formula CHNO
_shelx_space_group_comment
;
The symmetry employed for this shelxl refinement is uniquely defined
by the following loop, which should always be used as a source of
symmetry information in preference to the above space-group names.
They are only intended as comments.
;
_shelx_estimated_absorpt_t_max 0.994
_shelx_estimated_absorpt_t_min 0.979
_reflns_odcompleteness_completeness 89.93
_reflns_odcompleteness_iscentric 1
_reflns_odcompleteness_theta 33.39
_olex2_refinement_description
;
1. Fixed Uiso
 At 1.2 times of:
  All C(H) groups, All C(H,H) groups
 At 1.5 times of:
  All C(H,H,H) groups, All O(H) groups
2.a Ternary CH refined with riding coordinates:
 C7(H7), C11(H11)
2.b Secondary CH2 refined with riding coordinates:
 C2(H2A,H2B), C3(H3A,H3B), C4(H4A,H4B), C5(H5A,H5B), C8(H8A,H8B)
2.c Aromatic/amide H refined with riding coordinates:
 C9(H9), C10(H10)
2.d X=CH2 refined with riding coordinates:
 C14(H14A,H14B)
2.e Idealised Me refined as rotating group:
 C13(H13A,H13B,H13C)
2.f Idealised tetrahedral OH refined as rotating group:
 O3(H3)
;
_olex2_submission_special_instructions 'No special instructions were received'
_oxdiff_exptl_absorpt_empirical_details
;
Empirical correction (ABSPACK) includes:
- Absorption correction using spherical harmonics
- Frame scaling
- Detector area scaling
;
_oxdiff_exptl_absorpt_empirical_full_max 1.134
_oxdiff_exptl_absorpt_empirical_full_min 0.858

loop_
_space_group_symop_operation_xyz
'x, y, z'
'-x, y+1/2, -z'

loop_
_atom_site_label
_atom_site_type_symbol
_atom_site_fract_x
_atom_site_fract_y
_atom_site_fract_z
_atom_site_U_iso_or_equiv
_atom_site_adp_type
_atom_site_occupancy
_atom_site_site_symmetry_order
_atom_site_calc_flag
_atom_site_refinement_flags_posn
_atom_site_refinement_flags_adp
_atom_site_refinement_flags_occupancy
_atom_site_disorder_assembly
_atom_site_disorder_group
O1 O 0.10233(13) 0.28167(17) 0.22924(14) 0.0242(3) Uani 1 1 d . . . . .
O2 O 0.18352(13) 0.42856(15) 0.04541(14) 0.0229(3) Uani 1 1 d . . . . .
O3 O 0.85855(16) 0.47114(16) 0.61216(15) 0.0295(3) Uani 1 1 d . . . . .
H3 H 0.870195 0.568697 0.647377 0.044 Uiso 1 1 calc GR . . . .
C1 C 0.22994(19) 0.3801(2) 0.2032(2) 0.0191(3) Uani 1 1 d . . . . .
C2 C -0.02500(19) 0.2931(2) 0.0941(2) 0.0264(4) Uani 1 1 d . . . . .
H2A H -0.094414 0.388226 0.100403 0.032 Uiso 1 1 calc R . . . .
H2B H -0.087258 0.188953 0.076780 0.032 Uiso 1 1 calc R . . . .
C3 C 0.0588(2) 0.3200(2) -0.0299(2) 0.0276(4) Uani 1 1 d . . . . .
H3A H 0.099067 0.213639 -0.060551 0.033 Uiso 1 1 calc R . . . .
H3B H -0.010130 0.373682 -0.121519 0.033 Uiso 1 1 calc R . . . .
C4 C 0.25152(19) 0.5352(2) 0.3033(2) 0.0210(3) Uani 1 1 d . . . . .
H4A H 0.256037 0.502170 0.410163 0.025 Uiso 1 1 calc R . . . .
H4B H 0.159926 0.609232 0.266971 0.025 Uiso 1 1 calc R . . . .
C5 C 0.37562(18) 0.27029(19) 0.23737(18) 0.0179(3) Uani 1 1 d . . . . .
H5A H 0.360410 0.180781 0.159191 0.021 Uiso 1 1 calc R . . . .
H5B H 0.387481 0.216449 0.338585 0.021 Uiso 1 1 calc R . . . .
C6 C 0.52786(18) 0.36511(18) 0.23883(19) 0.0157(3) Uani 1 1 d . . . . .
C7 C 0.54138(18) 0.51606(18) 0.35044(18) 0.0158(3) Uani 1 1 d . . . . .
H7 H 0.537451 0.468399 0.451924 0.019 Uiso 1 1 calc R . . . .
C8 C 0.40032(19) 0.6318(2) 0.3013(2) 0.0196(3) Uani 1 1 d . . . . .
H8A H 0.392638 0.674949 0.196659 0.024 Uiso 1 1 calc R . . . .
H8B H 0.412744 0.728066 0.372311 0.024 Uiso 1 1 calc R . . . .
C9 C 0.66606(19) 0.2513(2) 0.2997(2) 0.0198(3) Uani 1 1 d . . . . .
H9 H 0.655779 0.137268 0.269943 0.024 Uiso 1 1 calc R . . . .
C10 C 0.80055(19) 0.3004(2) 0.39181(19) 0.0213(3) Uani 1 1 d . . . . .
H10 H 0.880879 0.219646 0.424135 0.026 Uiso 1 1 calc R . . . .
C11 C 0.83332(19) 0.4763(2) 0.4481(2) 0.0217(4) Uani 1 1 d . . . . .
H11 H 0.931311 0.515508 0.423428 0.026 Uiso 1 1 calc R . . . .
C12 C 0.70128(19) 0.5935(2) 0.37424(19) 0.0183(3) Uani 1 1 d . . . . .
C13 C 0.5314(2) 0.4198(2) 0.0757(2) 0.0211(3) Uani 1 1 d . . . . .
H13A H 0.529515 0.320880 0.011357 0.032 Uiso 1 1 calc GR . . . .
H13B H 0.626914 0.483777 0.080792 0.032 Uiso 1 1 calc GR . . . .
H13C H 0.439949 0.489515 0.031436 0.032 Uiso 1 1 calc GR . . . .
C14 C 0.7290(2) 0.7481(2) 0.3356(2) 0.0268(4) Uani 1 1 d . . . . .
H14A H 0.644347 0.819476 0.288926 0.032 Uiso 1 1 calc R . . . .
H14B H 0.833406 0.787525 0.354508 0.032 Uiso 1 1 calc R . . . .

loop_
_atom_site_aniso_label
_atom_site_aniso_U_11
_atom_site_aniso_U_22
_atom_site_aniso_U_33
_atom_site_aniso_U_23
_atom_site_aniso_U_13
_atom_site_aniso_U_12
O1 0.0161(5) 0.0317(7) 0.0227(6) 0.0039(5) 0.0010(5) -0.0052(5)
O2 0.0211(6) 0.0282(6) 0.0162(6) 0.0033(5) -0.0008(5) -0.0027(5)
O3 0.0343(7) 0.0292(7) 0.0193(7) -0.0007(5) -0.0032(5) 0.0029(6)
C1 0.0154(7) 0.0238(8) 0.0170(8) 0.0030(6) 0.0021(6) -0.0023(6)
C2 0.0187(8) 0.0293(9) 0.0267(10) 0.0003(8) -0.0023(7) -0.0032(7)
C3 0.0257(9) 0.0319(9) 0.0207(9) -0.0027(7) -0.0022(7) -0.0038(7)
C4 0.0176(8) 0.0233(8) 0.0213(9) -0.0006(7) 0.0037(6) 0.0037(6)
C5 0.0184(7) 0.0171(7) 0.0171(8) 0.0000(6) 0.0028(6) -0.0005(6)
C6 0.0165(7) 0.0148(7) 0.0155(8) 0.0000(6) 0.0032(6) 0.0008(6)
C7 0.0171(7) 0.0157(7) 0.0139(7) 0.0008(5) 0.0028(6) -0.0002(6)
C8 0.0211(8) 0.0168(8) 0.0199(8) -0.0005(6) 0.0034(6) 0.0032(6)
C9 0.0204(8) 0.0175(7) 0.0226(8) 0.0003(6) 0.0074(7) 0.0029(6)
C10 0.0191(8) 0.0233(8) 0.0221(8) 0.0037(7) 0.0065(6) 0.0050(6)
C11 0.0151(7) 0.0275(8) 0.0211(9) 0.0004(7) 0.0023(6) -0.0006(6)
C12 0.0190(8) 0.0217(7) 0.0134(8) -0.0019(6) 0.0026(6) -0.0025(6)
C13 0.0229(8) 0.0239(8) 0.0168(8) -0.0014(6) 0.0058(7) -0.0003(7)
C14 0.0275(9) 0.0240(8) 0.0261(9) 0.0015(7) 0.0017(7) -0.0069(7)

loop_
_atom_type_symbol
_atom_type_description
_atom_type_scat_dispersion_real
_atom_type_scat_dispersion_imag
_atom_type_scat_source
C C 0.0033 0.0016 'International Tables Vol C Tables 4.2.6.8 and 6.1.1.4'
H H 0.0000 0.0000 'International Tables Vol C Tables 4.2.6.8 and 6.1.1.4'
O O 0.0106 0.0060 'International Tables Vol C Tables 4.2.6.8 and 6.1.1.4'

loop_
_geom_angle_atom_site_label_1
_geom_angle_atom_site_label_2
_geom_angle_atom_site_label_3
_geom_angle
_geom_angle_site_symmetry_1
_geom_angle_site_symmetry_3
_geom_angle_publ_flag
C2 O1 C1 107.67(13) . . ?
C1 O2 C3 107.21(13) . . ?
O1 C1 C4 109.53(14) . . ?
O1 C1 C5 107.92(12) . . ?
O2 C1 O1 105.85(13) . . ?
O2 C1 C4 109.22(13) . . ?
O2 C1 C5 111.67(13) . . ?
C4 C1 C5 112.42(13) . . ?
O1 C2 C3 102.11(13) . . ?
O2 C3 C2 101.66(14) . . ?
C1 C4 C8 112.57(13) . . ?
C1 C5 C6 114.11(12) . . ?
C5 C6 C7 108.02(12) . . ?
C9 C6 C5 109.24(12) . . ?
C9 C6 C7 108.27(12) . . ?
C9 C6 C13 107.72(13) . . ?
C13 C6 C5 111.31(13) . . ?
C13 C6 C7 112.20(12) . . ?
C8 C7 C6 111.29(12) . . ?
C12 C7 C6 108.93(13) . . ?
C12 C7 C8 117.28(13) . . ?
C7 C8 C4 109.33(13) . . ?
C10 C9 C6 124.18(15) . . ?
C9 C10 C11 123.73(15) . . ?
O3 C11 C10 106.61(13) . . ?
O3 C11 C12 111.59(14) . . ?
C10 C11 C12 111.96(14) . . ?
C7 C12 C11 113.40(13) . . ?
C14 C12 C7 125.21(16) . . ?
C14 C12 C11 121.40(16) . . ?

loop_
_geom_bond_atom_site_label_1
_geom_bond_atom_site_label_2
_geom_bond_distance
_geom_bond_site_symmetry_2
_geom_bond_publ_flag
O1 C1 1.4459(19) . ?
O1 C2 1.434(2) . ?
O2 C1 1.429(2) . ?
O2 C3 1.433(2) . ?
O3 C11 1.438(2) . ?
C1 C4 1.518(2) . ?
C1 C5 1.526(2) . ?
C2 C3 1.507(3) . ?
C4 C8 1.532(2) . ?
C5 C6 1.544(2) . ?
C6 C7 1.558(2) . ?
C6 C9 1.511(2) . ?
C6 C13 1.542(2) . ?
C7 C8 1.527(2) . ?
C7 C12 1.510(2) . ?
C9 C10 1.324(2) . ?
C10 C11 1.501(3) . ?
C11 C12 1.514(2) . ?
C12 C14 1.327(3) . ?
